data_7200161
loop_
_publ_author_name
'Zang, Shuangquan'
'Su, Yang'
'Li, Yi-Zhi'
'Lin, Jianguo'
'Duan, Xianying'
'Meng, Qingjin'
'Gao, Song'

_publ_section_title
;
 Four 2D metal--organic networks incorporating Cd-cluster SUBs:
 hydrothermal synthesis, structures and photoluminescent properties
;
_journal_issue 1
_journal_name_full CrystEngComm
_journal_page_first 122
_journal_paper_doi 10.1039/b806899b
_journal_volume 11
_journal_year 2009
_chemical_formula_moiety 'C28 H22 Cd2 N2 O10, H2 O'
_chemical_formula_sum 'C28 H24 Cd2 N2 O11'
_chemical_formula_weight 789.29
_chemical_name_systematic
;
?
;
_space_group_IT_number 2
_symmetry_cell_setting triclinic
_symmetry_space_group_name_Hall '-P 1'
_symmetry_space_group_name_H-M 'P -1'
_atom_sites_solution_hydrogens geom
_atom_sites_solution_primary direct
_atom_sites_solution_secondary difmap
_audit_creation_method SHELXL-97
_cell_angle_alpha 79.7200(10)
_cell_angle_beta 79.2680(10)
_cell_angle_gamma 72.6080(10)
_cell_formula_units_Z 2
_cell_length_a 10.2134(4)
_cell_length_b 11.7040(5)
_cell_length_c 12.3421(5)
_cell_measurement_temperature 273(2)
_cell_volume 1371.35(10)
_computing_cell_refinement SMART
_computing_data_collection 'SMART (Bruker, 2000)'
_computing_data_reduction 'SAINT (Bruker, 2000)'
_computing_molecular_graphics SHELXTL
_computing_publication_material SHELXTL
_computing_structure_refinement SHELXTL
_computing_structure_solution 'SHELXTL (Bruker, 2000)'
_diffrn_ambient_temperature 273(2)
_diffrn_measured_fraction_theta_full 1.000
_diffrn_measured_fraction_theta_max 1.000
_diffrn_radiation_monochromator graphite
_diffrn_radiation_source 'fine-focus sealed tube'
_diffrn_radiation_type MoK\a
_diffrn_radiation_wavelength 0.71073
_diffrn_reflns_av_R_equivalents 0.0320
_diffrn_reflns_av_sigmaI/netI 0.0419
_diffrn_reflns_limit_h_max 12
_diffrn_reflns_limit_h_min -11
_diffrn_reflns_limit_k_max 13
_diffrn_reflns_limit_k_min -13
_diffrn_reflns_limit_l_max 14
_diffrn_reflns_limit_l_min -14
_diffrn_reflns_number 11787
_diffrn_reflns_theta_full 25.00
_diffrn_reflns_theta_max 25.00
_diffrn_reflns_theta_min 1.69
_exptl_absorpt_coefficient_mu 1.618
_exptl_absorpt_correction_T_max 0.85
_exptl_absorpt_correction_T_min 0.74
_exptl_absorpt_correction_type multi-scan
_exptl_absorpt_process_details 'SADABS(Bruker, 2000)'
_exptl_crystal_colour colourless
_exptl_crystal_density_diffrn 1.911
_exptl_crystal_density_method 'not measured'
_exptl_crystal_description needle
_exptl_crystal_F_000 780
_exptl_crystal_size_max 0.3
_exptl_crystal_size_mid 0.15
_exptl_crystal_size_min 0.10
_refine_diff_density_max 0.578
_refine_diff_density_min -1.652
_refine_diff_density_rms 0.117
_refine_ls_extinction_method none
_refine_ls_goodness_of_fit_ref 1.140
_refine_ls_hydrogen_treatment constr
_refine_ls_matrix_type full
_refine_ls_number_parameters 388
_refine_ls_number_reflns 4831
_refine_ls_number_restraints 0
_refine_ls_restrained_S_all 1.140
_refine_ls_R_factor_all 0.0584
_refine_ls_R_factor_gt 0.0479
_refine_ls_shift/su_max 0.000
_refine_ls_shift/su_mean 0.000
_refine_ls_structure_factor_coef Fsqd
_refine_ls_weighting_details 'calc w=1/[\s^2^(Fo^2^)+(0.0683P)^2^+0.1242P] where P=(Fo^2^+2Fc^2^)/3'
_refine_ls_weighting_scheme calc
_refine_ls_wR_factor_gt 0.1160
_refine_ls_wR_factor_ref 0.1192
_reflns_number_gt 3922
_reflns_number_total 4831
_reflns_threshold_expression >2sigma(I)
_cod_data_source_file b806899b.txt
_cod_data_source_block 3
_cod_original_cell_volume 1371.36(10)
_cod_database_code 7200161

loop_
_symmetry_equiv_pos_as_xyz
'x, y, z'
'-x, -y, -z'

loop_
_atom_site_label
_atom_site_type_symbol
_atom_site_fract_x
_atom_site_fract_y
_atom_site_fract_z
_atom_site_U_iso_or_equiv
_atom_site_adp_type
_atom_site_occupancy
_atom_site_symmetry_multiplicity
_atom_site_calc_flag
_atom_site_refinement_flags
_atom_site_disorder_assembly
_atom_site_disorder_group
Cd1 Cd 0.49769(4) 0.18329(4) 0.52201(3) 0.03601(14) Uani 1 1 d . . .
Cd2 Cd 1.23482(4) 0.51580(4) 0.31820(3) 0.03432(14) Uani 1 1 d . . .
N1 N 0.5218(4) 1.1058(4) -0.2945(3) 0.0295(9) Uani 1 1 d . . .
N2 N 1.0877(5) 0.6637(4) 0.2217(4) 0.0366(11) Uani 1 1 d . . .
O1 O 0.6871(4) 0.2770(3) 0.4607(3) 0.0330(8) Uani 1 1 d . . .
O2 O 0.5816(4) 0.2449(4) 0.3350(3) 0.0382(9) Uani 1 1 d . . .
O3 O 0.4545(4) 0.5114(4) 0.3390(4) 0.0457(10) Uani 1 1 d . . .
O4 O 0.4337(4) 0.5160(4) 0.1644(4) 0.0509(11) Uani 1 1 d . . .
O5 O 1.0632(4) 0.4066(4) 0.4054(3) 0.0391(9) Uani 1 1 d . . .
O6 O 1.2333(4) 0.3380(4) 0.2753(3) 0.0382(9) Uani 1 1 d . . .
O7 O 1.2900(4) 0.1969(4) 0.4867(4) 0.0404(9) Uani 1 1 d . . .
O8 O 1.3445(4) -0.0027(3) 0.5156(3) 0.0377(9) Uani 1 1 d . . .
O9 O 0.3902(4) 0.3704(3) 0.5838(3) 0.0391(9) Uani 1 1 d . . .
H9B H 0.4498 0.3962 0.6045 0.047 Uiso 1 1 d R . .
H9A H 0.3540 0.4202 0.5313 0.047 Uiso 1 1 d R . .
O10 O 1.1872(4) 0.5737(4) 0.4871(4) 0.0474(10) Uani 1 1 d . . .
H10A H 1.1026 0.5791 0.5125 0.057 Uiso 1 1 d R . .
H10B H 1.2022 0.6421 0.4829 0.057 Uiso 1 1 d R . .
O11 O 0.5858(5) 0.2820(4) 0.0643(4) 0.0490(11) Uani 1 1 d . . .
H11B H 0.5603 0.2933 0.1321 0.059 Uiso 1 1 d R . .
H11A H 0.5658 0.3493 0.0229 0.059 Uiso 1 1 d R . .
C1 C 0.7423(6) 0.3611(5) 0.2726(4) 0.0338(12) Uani 1 1 d . . .
C2 C 0.6609(6) 0.4648(5) 0.2133(5) 0.0377(13) Uani 1 1 d . . .
C3 C 0.7240(6) 0.5385(5) 0.1337(4) 0.0331(12) Uani 1 1 d . . .
H3 H 0.6701 0.6059 0.0943 0.040 Uiso 1 1 calc R . .
C4 C 0.8676(6) 0.5118(5) 0.1126(5) 0.0369(13) Uani 1 1 d . . .
H4 H 0.9099 0.5633 0.0617 0.044 Uiso 1 1 calc R . .
C5 C 0.9478(6) 0.4081(5) 0.1676(4) 0.0352(12) Uani 1 1 d . . .
H5 H 1.0439 0.3892 0.1511 0.042 Uiso 1 1 calc R . .
C6 C 0.8865(6) 0.3314(5) 0.2475(5) 0.0359(12) Uani 1 1 d . . .
C7 C 0.9756(6) 0.2149(5) 0.3011(4) 0.0342(12) Uani 1 1 d . . .
C8 C 1.0883(5) 0.2126(5) 0.3525(4) 0.0329(12) Uani 1 1 d . . .
C9 C 1.1627(5) 0.1021(5) 0.4079(4) 0.0315(11) Uani 1 1 d . . .
C10 C 1.1313(6) -0.0045(5) 0.4018(5) 0.0350(12) Uani 1 1 d . . .
H10 H 1.1816 -0.0776 0.4361 0.042 Uiso 1 1 calc R . .
C11 C 1.0254(6) -0.0022(5) 0.3449(5) 0.0381(13) Uani 1 1 d . . .
H11 H 1.0074 -0.0740 0.3388 0.046 Uiso 1 1 calc R . .
C12 C 0.9463(5) 0.1065(5) 0.2969(5) 0.0311(11) Uani 1 1 d . . .
H12 H 0.8730 0.1075 0.2617 0.037 Uiso 1 1 calc R . .
C13 C 0.5067(6) 0.4988(5) 0.2392(5) 0.0399(13) Uani 1 1 d . . .
C14 C 0.6664(6) 0.2890(5) 0.3616(5) 0.0354(12) Uani 1 1 d . . .
C15 C 1.1326(5) 0.3265(5) 0.3463(4) 0.0322(12) Uani 1 1 d . . .
C16 C 1.2733(5) 0.0978(5) 0.4735(4) 0.0326(12) Uani 1 1 d . . .
C17 C 0.5206(5) 0.9908(5) -0.2625(4) 0.0313(11) Uani 1 1 d . . .
H17 H 0.4765 0.9563 -0.3020 0.038 Uiso 1 1 calc R . .
C18 C 0.5814(6) 0.9222(5) -0.1744(5) 0.0374(13) Uani 1 1 d . . .
H18 H 0.5792 0.8422 -0.1553 0.045 Uiso 1 1 calc R . .
C19 C 0.6465(6) 0.9715(5) -0.1133(5) 0.0374(13) Uani 1 1 d . . .
C20 C 0.6399(7) 1.0938(6) -0.1430(5) 0.0447(15) Uani 1 1 d . . .
H20 H 0.6764 1.1326 -0.1014 0.054 Uiso 1 1 calc R . .
C21 C 0.5784(6) 1.1567(6) -0.2349(5) 0.0403(13) Uani 1 1 d . . .
H21 H 0.5768 1.2374 -0.2555 0.048 Uiso 1 1 calc R . .
C22 C 0.7231(7) 0.8901(6) -0.0219(6) 0.0509(17) Uani 1 1 d . . .
H22A H 0.6554 0.8673 0.0377 0.061 Uiso 1 1 calc R . .
H22B H 0.7806 0.8169 -0.0512 0.061 Uiso 1 1 calc R . .
C23 C 0.8127(8) 0.9415(6) 0.0267(6) 0.0556(18) Uani 1 1 d . . .
C24 C 0.9081(6) 0.8445(6) 0.0972(6) 0.0450(15) Uani 1 1 d . . .
C25 C 0.8685(7) 0.8071(6) 0.2056(6) 0.0533(17) Uani 1 1 d . . .
H25 H 0.7797 0.8426 0.2395 0.064 Uiso 1 1 calc R . .
C26 C 0.9586(6) 0.7167(5) 0.2666(5) 0.0388(13) Uani 1 1 d . . .
H26 H 0.9285 0.6922 0.3406 0.047 Uiso 1 1 calc R . .
H23A H 0.7548 1.0025 0.0722 0.047 Uiso 1 1 d R . .
H23B H 0.8678 0.9802 -0.0328 0.047 Uiso 1 1 d R . .
C27 C 1.1289(6) 0.6975(6) 0.1151(5) 0.0431(14) Uani 1 1 d . . .
H27 H 1.2179 0.6603 0.0828 0.052 Uiso 1 1 calc R . .
C28 C 1.0415(7) 0.7873(6) 0.0514(6) 0.0506(16) Uani 1 1 d . . .
H28 H 1.0727 0.8094 -0.0229 0.061 Uiso 1 1 calc R . .

loop_
_atom_site_aniso_label
_atom_site_aniso_U_11
_atom_site_aniso_U_22
_atom_site_aniso_U_33
_atom_site_aniso_U_23
_atom_site_aniso_U_13
_atom_site_aniso_U_12
Cd1 0.0359(2) 0.0334(2) 0.0344(2) 0.00014(17) -0.00779(17) -0.00405(17)
Cd2 0.0340(2) 0.0305(2) 0.0347(2) -0.00045(16) -0.00658(16) -0.00451(17)
N1 0.030(2) 0.028(2) 0.027(2) -0.0018(17) -0.0070(17) -0.0015(18)
N2 0.038(3) 0.026(2) 0.041(3) -0.0014(19) -0.013(2) 0.002(2)
O1 0.033(2) 0.030(2) 0.035(2) -0.0009(15) -0.0038(15) -0.0085(16)
O2 0.035(2) 0.039(2) 0.044(2) -0.0013(17) -0.0075(17) -0.0173(18)
O3 0.033(2) 0.053(3) 0.048(2) -0.017(2) 0.0030(18) -0.0057(19)
O4 0.029(2) 0.068(3) 0.048(3) 0.002(2) -0.0086(19) -0.005(2)
O5 0.037(2) 0.033(2) 0.045(2) -0.0132(18) -0.0011(17) -0.0047(17)
O6 0.028(2) 0.036(2) 0.046(2) -0.0068(17) 0.0066(17) -0.0082(16)
O7 0.030(2) 0.032(2) 0.062(3) -0.0018(19) -0.0240(19) -0.0054(16)
O8 0.0261(19) 0.031(2) 0.050(2) -0.0082(17) -0.0188(17) 0.0096(16)
O9 0.034(2) 0.030(2) 0.052(2) -0.0101(18) -0.0095(18) -0.0025(17)
O10 0.038(2) 0.054(3) 0.053(3) -0.013(2) 0.0035(19) -0.019(2)
O11 0.058(3) 0.031(2) 0.052(3) -0.0196(19) 0.016(2) -0.010(2)
C1 0.033(3) 0.036(3) 0.026(2) -0.002(2) -0.007(2) -0.001(2)
C2 0.032(3) 0.036(3) 0.039(3) -0.004(2) -0.003(2) -0.003(2)
C3 0.029(3) 0.028(3) 0.034(3) 0.004(2) 0.001(2) -0.003(2)
C4 0.027(3) 0.038(3) 0.038(3) 0.008(2) 0.001(2) -0.008(2)
C5 0.033(3) 0.035(3) 0.030(3) 0.000(2) 0.001(2) -0.004(2)
C6 0.033(3) 0.033(3) 0.037(3) -0.006(2) -0.006(2) -0.002(2)
C7 0.034(3) 0.032(3) 0.031(3) -0.004(2) -0.006(2) 0.001(2)
C8 0.029(3) 0.035(3) 0.029(3) -0.009(2) 0.002(2) -0.002(2)
C9 0.028(3) 0.029(3) 0.034(3) -0.006(2) 0.002(2) -0.004(2)
C10 0.030(3) 0.027(3) 0.045(3) -0.003(2) -0.008(2) -0.002(2)
C11 0.037(3) 0.030(3) 0.049(3) -0.005(2) -0.013(3) -0.009(2)
C12 0.028(3) 0.028(3) 0.038(3) -0.008(2) -0.010(2) -0.003(2)
C13 0.034(3) 0.032(3) 0.048(3) -0.002(3) -0.004(3) -0.003(2)
C14 0.038(3) 0.026(3) 0.036(3) -0.004(2) -0.002(2) -0.002(2)
C15 0.028(3) 0.033(3) 0.033(3) -0.002(2) -0.007(2) -0.004(2)
C16 0.030(3) 0.028(3) 0.035(3) -0.006(2) -0.004(2) 0.000(2)
C17 0.028(3) 0.037(3) 0.032(3) 0.001(2) -0.007(2) -0.014(2)
C18 0.034(3) 0.030(3) 0.040(3) 0.005(2) -0.006(2) -0.001(2)
C19 0.030(3) 0.037(3) 0.038(3) 0.002(2) -0.011(2) 0.001(2)
C20 0.048(4) 0.039(3) 0.054(4) -0.013(3) -0.024(3) -0.009(3)
C21 0.046(3) 0.038(3) 0.037(3) -0.003(2) -0.018(3) -0.006(3)
C22 0.046(4) 0.050(4) 0.055(4) 0.022(3) -0.031(3) -0.012(3)
C23 0.073(5) 0.049(4) 0.049(4) 0.009(3) -0.046(4) -0.010(3)
C24 0.034(3) 0.046(3) 0.058(4) 0.007(3) -0.031(3) -0.010(3)
C25 0.038(3) 0.049(4) 0.062(4) -0.003(3) -0.012(3) 0.005(3)
C26 0.030(3) 0.041(3) 0.040(3) 0.003(2) -0.011(2) -0.003(2)
C27 0.031(3) 0.047(4) 0.044(3) 0.002(3) -0.006(2) -0.004(3)
C28 0.044(4) 0.050(4) 0.054(4) 0.015(3) -0.018(3) -0.013(3)

loop_
_atom_type_symbol
_atom_type_description
_atom_type_scat_dispersion_real
_atom_type_scat_dispersion_imag
_atom_type_scat_source
C C 0.0033 0.0016 'International Tables Vol C Tables 4.2.6.8 and 6.1.1.4'
H H 0.0000 0.0000 'International Tables Vol C Tables 4.2.6.8 and 6.1.1.4'
N N 0.0061 0.0033 'International Tables Vol C Tables 4.2.6.8 and 6.1.1.4'
O O 0.0106 0.0060 'International Tables Vol C Tables 4.2.6.8 and 6.1.1.4'
Cd Cd -0.8075 1.2024 'International Tables Vol C Tables 4.2.6.8 and 6.1.1.4'

loop_
_geom_angle_atom_site_label_1
_geom_angle_atom_site_label_2
_geom_angle_atom_site_label_3
_geom_angle
_geom_angle_site_symmetry_1
_geom_angle_site_symmetry_3
_geom_angle_publ_flag
O7 Cd1 O8 112.42(14) 1_455 2_756 ?
O7 Cd1 N1 111.28(16) 1_455 1_546 ?
O8 Cd1 N1 84.09(14) 2_756 1_546 ?
O7 Cd1 O9 83.90(14) 1_455 . ?
O8 Cd1 O9 163.41(13) 2_756 . ?
N1 Cd1 O9 87.21(15) 1_546 . ?
O7 Cd1 O2 94.33(15) 1_455 . ?
O8 Cd1 O2 81.80(14) 2_756 . ?
N1 Cd1 O2 153.97(15) 1_546 . ?
O9 Cd1 O2 100.52(14) . . ?
O7 Cd1 O1 141.04(14) 1_455 . ?
O8 Cd1 O1 87.37(14) 2_756 . ?
N1 Cd1 O1 103.62(14) 1_546 . ?
O9 Cd1 O1 80.98(13) . . ?
O2 Cd1 O1 54.08(13) . . ?
O10 Cd2 O6 126.94(16) . . ?
O10 Cd2 N2 102.78(17) . . ?
O6 Cd2 N2 108.42(16) . . ?
O10 Cd2 O3 81.77(15) . 1_655 ?
O6 Cd2 O3 110.20(14) . 1_655 ?
N2 Cd2 O3 126.50(18) . 1_655 ?
O10 Cd2 O5 80.13(14) . . ?
O6 Cd2 O5 55.62(13) . . ?
N2 Cd2 O5 95.23(16) . . ?
O3 Cd2 O5 137.27(15) 1_655 . ?
O10 Cd2 O4 132.80(15) . 1_655 ?
O6 Cd2 O4 87.81(15) . 1_655 ?
N2 Cd2 O4 92.48(16) . 1_655 ?
O3 Cd2 O4 54.19(14) 1_655 1_655 ?
O5 Cd2 O4 143.18(15) . 1_655 ?
O10 Cd2 C13 108.75(17) . 1_655 ?
O6 Cd2 C13 96.84(16) . 1_655 ?
N2 Cd2 C13 113.39(18) . 1_655 ?
O3 Cd2 C13 27.47(16) 1_655 1_655 ?
O5 Cd2 C13 146.29(15) . 1_655 ?
O4 Cd2 C13 27.09(16) 1_655 1_655 ?
C21 N1 C17 118.6(5) . . ?
C21 N1 Cd1 120.5(4) . 1_564 ?
C17 N1 Cd1 117.4(3) . 1_564 ?
C27 N2 C26 118.7(5) . . ?
C27 N2 Cd2 118.9(4) . . ?
C26 N2 Cd2 122.4(4) . . ?
C14 O1 Cd1 90.2(3) . . ?
C14 O2 Cd1 93.6(3) . . ?
C13 O3 Cd2 95.8(4) . 1_455 ?
C13 O4 Cd2 86.2(3) . 1_455 ?
C15 O5 Cd2 85.5(3) . . ?
C15 O6 Cd2 95.3(3) . . ?
C16 O7 Cd1 114.2(3) . 1_655 ?
C16 O8 Cd1 145.0(4) . 2_756 ?
Cd1 O9 H9B 109.6 . . ?
Cd1 O9 H9A 109.5 . . ?
H9B O9 H9A 109.5 . . ?
Cd2 O10 H10A 109.4 . . ?
Cd2 O10 H10B 109.4 . . ?
H10A O10 H10B 109.5 . . ?
H11B O11 H11A 109.5 . . ?
C6 C1 C2 119.5(5) . . ?
C6 C1 C14 123.3(5) . . ?
C2 C1 C14 117.2(5) . . ?
C3 C2 C1 120.3(5) . . ?
C3 C2 C13 119.2(5) . . ?
C1 C2 C13 120.5(5) . . ?
C2 C3 C4 120.1(5) . . ?
C2 C3 H3 120.0 . . ?
C4 C3 H3 120.0 . . ?
C5 C4 C3 119.9(5) . . ?
C5 C4 H4 120.1 . . ?
C3 C4 H4 120.1 . . ?
C4 C5 C6 121.0(5) . . ?
C4 C5 H5 119.5 . . ?
C6 C5 H5 119.5 . . ?
C1 C6 C5 119.1(5) . . ?
C1 C6 C7 120.7(5) . . ?
C5 C6 C7 120.1(5) . . ?
C12 C7 C8 119.4(5) . . ?
C12 C7 C6 118.8(5) . . ?
C8 C7 C6 121.8(5) . . ?
C7 C8 C9 119.4(5) . . ?
C7 C8 C15 120.5(5) . . ?
C9 C8 C15 120.1(5) . . ?
C10 C9 C8 119.5(5) . . ?
C10 C9 C16 119.4(5) . . ?
C8 C9 C16 121.2(5) . . ?
C11 C10 C9 120.5(5) . . ?
C11 C10 H10 119.8 . . ?
C9 C10 H10 119.8 . . ?
C12 C11 C10 120.3(5) . . ?
C12 C11 H11 119.9 . . ?
C10 C11 H11 119.9 . . ?
C11 C12 C7 120.7(5) . . ?
C11 C12 H12 119.7 . . ?
C7 C12 H12 119.7 . . ?
O4 C13 O3 122.1(5) . . ?
O4 C13 C2 120.7(5) . . ?
O3 C13 C2 117.2(5) . . ?
O4 C13 Cd2 66.7(3) . 1_455 ?
O3 C13 Cd2 56.7(3) . 1_455 ?
C2 C13 Cd2 167.5(4) . 1_455 ?
O2 C14 O1 121.7(5) . . ?
O2 C14 C1 118.7(5) . . ?
O1 C14 C1 119.6(5) . . ?
O6 C15 O5 123.3(5) . . ?
O6 C15 C8 116.5(5) . . ?
O5 C15 C8 120.0(5) . . ?
O8 C16 O7 122.2(5) . . ?
O8 C16 C9 119.9(5) . . ?
O7 C16 C9 117.9(5) . . ?
N1 C17 C18 122.6(5) . . ?
N1 C17 H17 118.7 . . ?
C18 C17 H17 118.7 . . ?
C17 C18 C19 120.0(5) . . ?
C17 C18 H18 120.0 . . ?
C19 C18 H18 120.0 . . ?
C18 C19 C20 117.0(5) . . ?
C18 C19 C22 118.7(5) . . ?
C20 C19 C22 124.3(5) . . ?
C21 C20 C19 119.4(5) . . ?
C21 C20 H20 120.3 . . ?
C19 C20 H20 120.3 . . ?
N1 C21 C20 122.2(6) . . ?
N1 C21 H21 118.9 . . ?
C20 C21 H21 118.9 . . ?
C23 C22 C19 116.3(5) . . ?
C23 C22 H22A 108.2 . . ?
C19 C22 H22A 108.2 . . ?
C23 C22 H22B 108.2 . . ?
C19 C22 H22B 108.2 . . ?
H22A C22 H22B 107.4 . . ?
C22 C23 C24 111.4(6) . . ?
C22 C23 H23A 109.4 . . ?
C24 C23 H23A 109.4 . . ?
C22 C23 H23B 109.4 . . ?
C24 C23 H23B 109.4 . . ?
H23A C23 H23B 108.0 . . ?
C25 C24 C28 116.7(6) . . ?
C25 C24 C23 122.8(6) . . ?
C28 C24 C23 120.5(6) . . ?
C24 C25 C26 120.9(6) . . ?
C24 C25 H25 119.6 . . ?
C26 C25 H25 119.6 . . ?
N2 C26 C25 121.7(6) . . ?
N2 C26 H26 119.1 . . ?
C25 C26 H26 119.1 . . ?
N2 C27 C28 121.2(6) . . ?
N2 C27 H27 119.4 . . ?
C28 C27 H27 119.4 . . ?
C27 C28 C24 120.8(6) . . ?
C27 C28 H28 119.6 . . ?
C24 C28 H28 119.6 . . ?

loop_
_geom_bond_atom_site_label_1
_geom_bond_atom_site_label_2
_geom_bond_distance
_geom_bond_site_symmetry_2
_geom_bond_publ_flag
Cd1 O7 2.198(4) 1_455 ?
Cd1 O8 2.305(4) 2_756 ?
Cd1 N1 2.313(4) 1_546 ?
Cd1 O9 2.330(4) . ?
Cd1 O2 2.371(4) . ?
Cd1 O1 2.438(4) . ?
Cd2 O10 2.229(4) . ?
Cd2 O6 2.243(4) . ?
Cd2 N2 2.247(4) . ?
Cd2 O3 2.290(4) 1_655 ?
Cd2 O5 2.452(4) . ?
Cd2 O4 2.509(4) 1_655 ?
Cd2 C13 2.726(6) 1_655 ?
N1 C21 1.323(7) . ?
N1 C17 1.336(7) . ?
N1 Cd1 2.313(4) 1_564 ?
N2 C27 1.332(8) . ?
N2 C26 1.338(7) . ?
O1 C14 1.256(7) . ?
O2 C14 1.249(7) . ?
O3 C13 1.264(7) . ?
O3 Cd2 2.290(4) 1_455 ?
O4 C13 1.244(7) . ?
O4 Cd2 2.509(4) 1_455 ?
O5 C15 1.253(6) . ?
O6 C15 1.244(7) . ?
O7 C16 1.264(7) . ?
O7 Cd1 2.198(4) 1_655 ?
O8 C16 1.262(6) . ?
O8 Cd1 2.305(4) 2_756 ?
O9 H9B 0.8500 . ?
O9 H9A 0.8500 . ?
O10 H10A 0.8499 . ?
O10 H10B 0.8500 . ?
O11 H11B 0.8500 . ?
O11 H11A 0.8500 . ?
C1 C6 1.396(8) . ?
C1 C2 1.416(8) . ?
C1 C14 1.504(8) . ?
C2 C3 1.385(8) . ?
C2 C13 1.492(8) . ?
C3 C4 1.389(8) . ?
C3 H3 0.9300 . ?
C4 C5 1.387(8) . ?
C4 H4 0.9300 . ?
C5 C6 1.400(8) . ?
C5 H5 0.9300 . ?
C6 C7 1.512(7) . ?
C7 C12 1.399(8) . ?
C7 C8 1.406(8) . ?
C8 C9 1.417(8) . ?
C8 C15 1.516(8) . ?
C9 C10 1.396(8) . ?
C9 C16 1.492(8) . ?
C10 C11 1.387(8) . ?
C10 H10 0.9300 . ?
C11 C12 1.384(8) . ?
C11 H11 0.9300 . ?
C12 H12 0.9300 . ?
C13 Cd2 2.726(6) 1_455 ?
C17 C18 1.362(7) . ?
C17 H17 0.9300 . ?
C18 C19 1.383(8) . ?
C18 H18 0.9300 . ?
C19 C20 1.398(9) . ?
C19 C22 1.514(7) . ?
C20 C21 1.383(8) . ?
C20 H20 0.9300 . ?
C21 H21 0.9300 . ?
C22 C23 1.490(9) . ?
C22 H22A 0.9700 . ?
C22 H22B 0.9700 . ?
C23 C24 1.516(8) . ?
C23 H23A 0.9700 . ?
C23 H23B 0.9700 . ?
C24 C25 1.357(10) . ?
C24 C28 1.388(9) . ?
C25 C26 1.387(8) . ?
C25 H25 0.9300 . ?
C26 H26 0.9300 . ?
C27 C28 1.388(8) . ?
C27 H27 0.9300 . ?
C28 H28 0.9300 . ?

loop_
_geom_hbond_atom_site_label_D
_geom_hbond_atom_site_label_H
_geom_hbond_atom_site_label_A
_geom_hbond_distance_DH
_geom_hbond_distance_HA
_geom_hbond_distance_DA
_geom_hbond_angle_DHA
_geom_hbond_site_symmetry_A
O11 H11B O2 0.85 2.50 3.284(6) 153.4 .
O9 H9A O3 0.85 2.58 3.227(6) 133.5 .
O9 H9B O3 0.85 1.94 2.772(6) 165.6 2_666
O10 H10B O1 0.85 1.96 2.677(6) 141.9 2_766
O10 H10A O5 0.85 1.78 2.617(6) 166.9 2_766
O9 H9A O10 0.85 2.14 2.889(6) 146.2 1_455
O11 H11A O4 0.85 2.55 3.338(7) 153.7 2_665
